data_7231609
loop_
_publ_author_name
'Cheng, Huayu'
'Zhou, Xiaofan'
'Hu, Anjing'
'Ding, Shiteng'
'Wang, Yimo'
'Xiao, Yuanjing'
'Zhang, Junliang'

_publ_section_title
;
 Thioether-functionalized trifluoromethyl-alkynes, 1,3-dienes and allenes:
 divergent synthesis from reaction of 2-trifluoromethyl-1,3-conjugated
 enynes with sulfur nucleophiles
;
_journal_issue 59
_journal_name_full 'RSC Advances'
_journal_page_first 34088
_journal_paper_doi 10.1039/C8RA07834C
_journal_volume 8
_journal_year 2018
_chemical_formula_moiety 'C17 H12 F3 N O2 S'
_chemical_formula_sum 'C17 H12 F3 N O2 S'
_chemical_formula_weight 351.34
_chemical_melting_point 326
_space_group_crystal_system monoclinic
_space_group_IT_number 14
_space_group_name_Hall '-P 2yn'
_space_group_name_H-M_alt 'P 1 21/n 1'
_symmetry_space_group_name_Hall '-P 2yn'
_symmetry_space_group_name_H-M 'P 1 21/n 1'
_atom_sites_solution_hydrogens geom
_atom_sites_solution_primary dual
_audit_creation_date 2018-09-13
_audit_creation_method
;
Olex2 1.2
(compiled 2018.05.29 svn.r3508 for OlexSys, GUI svn.r5506)
;
_audit_update_record
;
2018-09-13 deposited with the CCDC.
2018-09-27 downloaded from the CCDC.
;
_cell_angle_alpha 90
_cell_angle_beta 100.3940(10)
_cell_angle_gamma 90
_cell_formula_units_Z 4
_cell_length_a 6.09320(10)
_cell_length_b 16.40420(10)
_cell_length_c 15.81510(10)
_cell_measurement_reflns_used 24614
_cell_measurement_temperature 100.00(10)
_cell_measurement_theta_max 74.2880
_cell_measurement_theta_min 3.9140
_cell_volume 1554.84(3)
_computing_cell_refinement 'CrysAlisPro 1.171.39.32a (Rigaku OD, 2017)'
_computing_data_collection 'CrysAlisPro 1.171.39.32a (Rigaku OD, 2017)'
_computing_data_reduction 'CrysAlisPro 1.171.39.32a (Rigaku OD, 2017)'
_computing_molecular_graphics 'Olex2 (Dolomanov et al., 2009)'
_computing_publication_material 'Olex2 (Dolomanov et al., 2009)'
_computing_structure_refinement 'ShelXL (Sheldrick, 2015)'
_computing_structure_solution 'ShelXT (Sheldrick, 2015)'
_diffrn_ambient_environment N~2~
_diffrn_ambient_temperature 100.00(10)
_diffrn_detector 'CCD plate'
_diffrn_measured_fraction_theta_full 0.996
_diffrn_measured_fraction_theta_max 0.992
_diffrn_measurement_details
;
List of Runs (angles in degrees, time in seconds):

  # Type    Start    End  Width  t~exp~   \w     \q     \k     \f   Frames
#--------------------------------------------------------------------------
  1  \w    -31.00  64.00   1.00    1.00    --    0.00  82.00 120.00   95
  2  \w    -19.00  89.00   1.00    1.00    --    0.00  38.00-180.00  108
  3  \w      9.00  80.00   1.00    1.00    --    0.00  82.00  60.00   71
  4  \w    -32.00  65.00   1.00    1.00    --    0.00  82.00 -30.00   97
  5  \w    -23.00  15.00   1.00    1.00    --    0.00  19.00 -30.00   38
  6  \w    -27.00   2.00   1.00    1.00    --    0.00  82.00  60.00   29
  7  \w     26.00  85.00   1.00    1.00    --    0.00  38.00-120.00   59
  8  \w    -17.00  23.00   1.00    1.00    --    0.00  38.00-120.00   40
  9  \w    -19.00  69.00   1.00    1.00    --    0.00  38.00  60.00   88
 10  \w     30.00  80.00   1.00    1.00    --    0.00  19.00 -30.00   50
 11  \w    113.00 184.00   1.00    1.00    --   95.80  81.00 -99.20   71
 12  \w    121.00 146.00   1.00    1.00    --   95.80  71.00  -4.32   25
 13  \w     65.00  90.00   1.00    1.00    --   95.80  77.00  38.90   25
 14  \w     66.00 179.00   1.00    1.00    --   95.80  76.00 137.93  113
 15  \w     67.00  94.00   1.00    1.00    --   95.80  71.00  -4.32   27
 16  \w     63.00 108.00   1.00    1.00    --   95.80  81.00 -99.20   45
 17  \w     65.00  91.00   1.00    1.00    --   95.80  77.00  24.28   26
 18  \w    130.00 162.00   1.00    1.00    --   95.80  73.00  84.23   32
 19  \w    103.00 185.00   1.00    1.00    --   95.80  61.00-180.00   82
 20  \w     71.00  97.00   1.00    1.00    --   95.80  61.00-180.00   26
 21  \w     65.00  90.00   1.00    1.00    --   95.80  77.00 -60.00   25
 22  \w     41.00  76.00   1.00    1.00    --   95.80 -82.00-150.00   35
 23  \w     82.00 125.00   1.00    1.00    --   95.80 -82.00-150.00   43
 24  \w     64.00  90.00   1.00    1.00    --   95.80  82.00 -90.00   26
 25  \w     65.00 103.00   1.00    1.00    --   95.80  77.00   0.00   38
 26  \w     65.00  90.00   1.00    1.00    --   95.80  77.00  60.00   25
 27  \w     63.00 185.00   1.00    1.00    --   95.80  82.00   0.00  122
 28  \w     66.00  91.00   1.00    1.00    --   95.80  82.00 150.00   25
 29  \w     71.00  97.00   1.00    1.00    --   95.80  61.00 -60.00   26
 30  \w     65.00  92.00   1.00    1.00    --   95.80  77.00 120.00   27
 31  \w     67.00 104.00   1.00    1.00    --   95.80  73.00  84.23   37
 32  \w     73.00 118.00   1.00    1.00    --   95.80  52.00 -97.03   45
 33  \w     63.00  89.00   1.00    1.00    --   95.80  82.00  90.00   26
 34  \w    113.00 185.00   1.00    1.00    --   95.80  82.00-120.00   72
 35  \w     63.00  88.00   1.00    1.00    --   95.80  82.00-120.00   25
 36  \w     61.00 120.00   1.00    1.00    --   95.80 -82.00  90.00   59
 37  \w    137.00 167.00   1.00    1.00    --   95.80  48.00-121.52   30
 38  \w     65.00  91.00   1.00    1.00    --   95.80  77.00-180.00   26
 39  \w     66.00 100.00   1.00    1.00    --   95.80  77.00 -30.00   34
 40  \w     63.00  89.00   1.00    1.00    --   95.80  82.00  60.00   26
 41  \w      7.00 126.00   1.00    1.00    --   95.80 -82.00   0.00  119
 42  \w     65.00 137.00   1.00    1.00    --   95.80  77.00  90.00   72
 43  \w     63.00  88.00   1.00    1.00    --   95.80  82.00 -60.00   25
 44  \w    102.00 185.00   1.00    1.00    --   95.80  82.00 -60.00   83
 45  \w     75.00 124.00   1.00    1.00    --   95.80  45.00 150.00   49
 46  \w     63.00  89.00   1.00    1.00    --   95.80  82.00-150.00   26
 47  \w     75.00 118.00   1.00    1.00    --   95.80  45.00-150.00   43
 48  \w    123.00 149.00   1.00    1.00    --   95.80  45.00-150.00   26
 49  \w     65.00  96.00   1.00    1.00    --   95.80  77.00-150.00   31
 50  \w     65.00 113.00   1.00    1.00    --   95.80  77.00 150.00   48
 51  \w    100.00 126.00   1.00    1.00    --   95.80 -82.00 -60.00   26
 52  \w     77.00 181.00   1.00    1.00    --   95.80  45.00 -30.00  104
 53  \w     80.00 185.00   1.00    1.00    --   95.80  45.00  90.00  105
 54  \w     71.00 170.00   1.00    1.00    --   95.80  61.00  30.00   99
 55  \w     65.00  91.00   1.00    1.00    --   95.80  77.00  30.00   26
 56  \w     43.00 125.00   1.00    1.00    --   95.80 -82.00 150.00   82
 57  \w     16.00  68.00   1.00    1.00    --   95.80 -82.00 -60.00   52
 58  \w     74.00  99.00   1.00    1.00    --   95.80  48.00-121.52   25
 59  \w     16.00 123.00   1.00    1.00    --   95.80 -82.00 -90.00  107
 60  \w     72.00  98.00   1.00    1.00    --   95.80  61.00-150.00   26
 61  \w    116.00 180.00   1.00    1.00    --   95.80  61.00-150.00   64
 62  \w     65.00  90.00   1.00    1.00    --   95.80  77.00-120.00   25
 63  \w    147.00 172.00   1.00    1.00    --   95.80  77.00  24.28   25
 64  \w    152.00 184.00   1.00    1.00    --   95.80  79.00 -44.03   32
 65  \w     64.00  95.00   1.00    1.00    --   95.80  79.00 -44.03   31
;
_diffrn_measurement_device 'four-circle diffractometer'
_diffrn_measurement_device_type 'XtaLAB AFC12 (RINC): Kappa dual home/near'
_diffrn_measurement_method '\w scans'
_diffrn_orient_matrix_type 'CrysAlisPro convention (1999,Acta A55,543-557)'
_diffrn_orient_matrix_UB_11 -0.0331482000
_diffrn_orient_matrix_UB_12 -0.0708469000
_diffrn_orient_matrix_UB_13 0.0603400000
_diffrn_orient_matrix_UB_21 0.0464419000
_diffrn_orient_matrix_UB_22 0.0582353000
_diffrn_orient_matrix_UB_23 0.0776035000
_diffrn_orient_matrix_UB_31 -0.2507157000
_diffrn_orient_matrix_UB_32 0.0201630000
_diffrn_orient_matrix_UB_33 -0.0119619000
_diffrn_radiation_monochromator graphite
_diffrn_radiation_probe x-ray
_diffrn_radiation_type CuK\a
_diffrn_radiation_wavelength 1.54184
_diffrn_reflns_av_R_equivalents 0.1193
_diffrn_reflns_av_unetI/netI 0.0369
_diffrn_reflns_Laue_measured_fraction_full 0.996
_diffrn_reflns_Laue_measured_fraction_max 0.992
_diffrn_reflns_limit_h_max 7
_diffrn_reflns_limit_h_min -7
_diffrn_reflns_limit_k_max 20
_diffrn_reflns_limit_k_min -20
_diffrn_reflns_limit_l_max 19
_diffrn_reflns_limit_l_min -19
_diffrn_reflns_number 37602
_diffrn_reflns_point_group_measured_fraction_full 0.996
_diffrn_reflns_point_group_measured_fraction_max 0.992
_diffrn_reflns_theta_full 67.684
_diffrn_reflns_theta_max 74.397
_diffrn_reflns_theta_min 3.916
_diffrn_source 'fine-focus sealed X-ray tube'
_diffrn_source_type 'Enhance (Cu) X-ray Source'
_exptl_absorpt_coefficient_mu 2.259
_exptl_absorpt_correction_T_max 1.00000
_exptl_absorpt_correction_T_min 0.35549
_exptl_absorpt_correction_type multi-scan
_exptl_absorpt_process_details
;
CrysAlisPro 1.171.39.32a (Rigaku Oxford Diffraction, 2017)
Empirical absorption correction using spherical harmonics,
 implemented in SCALE3 ABSPACK scaling algorithm.
;
_exptl_crystal_colour 'clear dark colourless'
_exptl_crystal_colour_lustre clear
_exptl_crystal_colour_modifier dark
_exptl_crystal_colour_primary colourless
_exptl_crystal_density_diffrn 1.501
_exptl_crystal_description block
_exptl_crystal_F_000 720
_exptl_crystal_recrystallization_method 'Re-crystallisation from solvent: Hexane/DCM'
_exptl_crystal_size_max 0.48
_exptl_crystal_size_mid 0.26
_exptl_crystal_size_min 0.22
_refine_diff_density_max 0.400
_refine_diff_density_min -0.279
_refine_diff_density_rms 0.058
_refine_ls_extinction_coef 0.0032(4)
_refine_ls_extinction_expression Fc^*^=kFc[1+0.001xFc^2^\l^3^/sin(2\q)]^-1/4^
_refine_ls_extinction_method 'SHELXL-2016/6 (Sheldrick 2016)'
_refine_ls_goodness_of_fit_ref 1.056
_refine_ls_hydrogen_treatment constr
_refine_ls_matrix_type full
_refine_ls_number_parameters 218
_refine_ls_number_reflns 3160
_refine_ls_number_restraints 0
_refine_ls_restrained_S_all 1.056
_refine_ls_R_factor_all 0.0394
_refine_ls_R_factor_gt 0.0381
_refine_ls_shift/su_max 0.001
_refine_ls_shift/su_mean 0.000
_refine_ls_structure_factor_coef Fsqd
_refine_ls_weighting_details 'w=1/[\s^2^(Fo^2^)+(0.0599P)^2^+0.5834P] where P=(Fo^2^+2Fc^2^)/3'
_refine_ls_weighting_scheme calc
_refine_ls_wR_factor_gt 0.1035
_refine_ls_wR_factor_ref 0.1049
_reflns_Friedel_coverage 0.000
_reflns_number_gt 3026
_reflns_number_total 3160
_reflns_threshold_expression 'I > 2\s(I)'
_cod_data_source_file c8ra07834c2.cif
_cod_data_source_block exp_479
_cod_database_code 7231609
_shelx_shelxl_version_number 2016/6
_shelx_space_group_comment
;
The symmetry employed for this shelxl refinement is uniquely defined
by the following loop, which should always be used as a source of
symmetry information in preference to the above space-group names.
They are only intended as comments.
;
_shelx_estimated_absorpt_t_max 0.636
_shelx_estimated_absorpt_t_min 0.410
_reflns_odcompleteness_completeness 99.93
_reflns_odcompleteness_iscentric 1
_reflns_odcompleteness_theta 66.97
_olex2_refinement_description
;
1. Fixed Uiso
 At 1.2 times of:
  All C(H) groups, All C(H,H) groups
2.a Aromatic/amide H refined with riding coordinates:
 C1(H1), C2(H2), C3(H3), C4(H4), C5(H5), C7(H7), C13(H13), C14(H14), C16(H16),
 C17(H17)
2.b X=CH2 refined with riding coordinates:
 C10(H10A,H10B)
;
_olex2_submission_special_instructions 'No special instructions were received'
_oxdiff_exptl_absorpt_empirical_details
;
Empirical correction (ABSPACK) includes:
- Absorption correction using spherical harmonics
- Frame scaling
;
_oxdiff_exptl_absorpt_empirical_full_max 4.253
_oxdiff_exptl_absorpt_empirical_full_min 0.266

loop_
_space_group_symop_operation_xyz
'x, y, z'
'-x+1/2, y+1/2, -z+1/2'
'-x, -y, -z'
'x-1/2, -y-1/2, z-1/2'

loop_
_atom_site_label
_atom_site_type_symbol
_atom_site_fract_x
_atom_site_fract_y
_atom_site_fract_z
_atom_site_U_iso_or_equiv
_atom_site_adp_type
_atom_site_occupancy
_atom_site_site_symmetry_order
_atom_site_calc_flag
_atom_site_refinement_flags_posn
S1 S 1.14743(6) 0.31320(2) 0.48224(2) 0.02017(14) Uani 1 1 d .
F1 F 1.22342(16) 0.20145(7) 0.65091(6) 0.0371(3) Uani 1 1 d .
F2 F 1.21190(18) 0.11842(6) 0.54526(7) 0.0378(3) Uani 1 1 d .
F3 F 1.02301(17) 0.09308(7) 0.64510(7) 0.0387(3) Uani 1 1 d .
O1 O 0.9428(2) 0.61111(7) 0.74291(7) 0.0312(3) Uani 1 1 d .
O2 O 0.60485(19) 0.58374(7) 0.67987(7) 0.0284(3) Uani 1 1 d .
N1 N 0.8067(2) 0.57124(8) 0.69264(8) 0.0227(3) Uani 1 1 d .
C1 C 0.6048(3) 0.09686(9) 0.39465(9) 0.0255(3) Uani 1 1 d .
H1 H 0.730194 0.075242 0.429753 0.031 Uiso 1 1 calc R
C2 C 0.4133(3) 0.04975(10) 0.37289(10) 0.0291(4) Uani 1 1 d .
H2 H 0.410892 -0.003145 0.393866 0.035 Uiso 1 1 calc R
C3 C 0.2255(3) 0.08118(10) 0.32003(10) 0.0305(4) Uani 1 1 d .
H3 H 0.096211 0.050056 0.307090 0.037 Uiso 1 1 calc R
C4 C 0.2315(3) 0.15924(11) 0.28655(10) 0.0300(4) Uani 1 1 d .
H4 H 0.107375 0.179999 0.249962 0.036 Uiso 1 1 calc R
C5 C 0.4230(3) 0.20628(10) 0.30775(9) 0.0252(3) Uani 1 1 d .
H5 H 0.427249 0.258115 0.284296 0.030 Uiso 1 1 calc R
C6 C 0.6094(3) 0.17651(9) 0.36400(9) 0.0219(3) Uani 1 1 d .
C7 C 0.7986(2) 0.23257(9) 0.38912(9) 0.0212(3) Uani 1 1 d .
H7 H 0.834615 0.265797 0.345965 0.025 Uiso 1 1 calc R
C8 C 0.9251(2) 0.24103(8) 0.46757(9) 0.0187(3) Uani 1 1 d .
C9 C 0.8904(2) 0.19857(8) 0.54723(9) 0.0190(3) Uani 1 1 d .
C10 C 0.7035(3) 0.20358(9) 0.57866(9) 0.0230(3) Uani 1 1 d .
H10A H 0.585171 0.234906 0.550618 0.028 Uiso 1 1 calc R
H10B H 0.690520 0.175760 0.628767 0.028 Uiso 1 1 calc R
C11 C 1.0867(3) 0.15273(10) 0.59664(10) 0.0256(3) Uani 1 1 d .
C12 C 0.8910(2) 0.50541(9) 0.64478(9) 0.0196(3) Uani 1 1 d .
C13 C 1.1118(2) 0.48209(10) 0.66546(9) 0.0229(3) Uani 1 1 d .
H13 H 1.208231 0.507140 0.710197 0.027 Uiso 1 1 calc R
C14 C 1.1860(2) 0.42032(9) 0.61780(9) 0.0222(3) Uani 1 1 d .
H14 H 1.332810 0.402317 0.631745 0.027 Uiso 1 1 calc R
C15 C 1.0411(2) 0.38492(8) 0.54879(9) 0.0186(3) Uani 1 1 d .
C16 C 0.8183(2) 0.40931(9) 0.53000(9) 0.0209(3) Uani 1 1 d .
H16 H 0.721303 0.385225 0.484753 0.025 Uiso 1 1 calc R
C17 C 0.7422(2) 0.46919(9) 0.57864(9) 0.0204(3) Uani 1 1 d .
H17 H 0.593262 0.485094 0.567298 0.024 Uiso 1 1 calc R

loop_
_atom_site_aniso_label
_atom_site_aniso_U_11
_atom_site_aniso_U_22
_atom_site_aniso_U_33
_atom_site_aniso_U_23
_atom_site_aniso_U_13
_atom_site_aniso_U_12
S1 0.0198(2) 0.0179(2) 0.0247(2) 0.00202(12) 0.00935(14) -0.00038(12)
F1 0.0274(5) 0.0459(6) 0.0346(5) 0.0075(4) -0.0036(4) -0.0004(4)
F2 0.0366(6) 0.0369(6) 0.0442(6) 0.0098(4) 0.0187(4) 0.0176(4)
F3 0.0348(6) 0.0363(6) 0.0471(6) 0.0263(5) 0.0133(5) 0.0050(4)
O1 0.0384(7) 0.0294(6) 0.0251(5) -0.0090(4) 0.0035(5) -0.0064(5)
O2 0.0294(6) 0.0254(6) 0.0327(6) -0.0030(4) 0.0122(5) 0.0005(4)
N1 0.0298(7) 0.0194(6) 0.0201(6) 0.0007(5) 0.0079(5) -0.0037(5)
C1 0.0343(9) 0.0197(7) 0.0225(7) -0.0019(5) 0.0052(6) 0.0012(6)
C2 0.0421(10) 0.0207(8) 0.0263(7) -0.0042(6) 0.0107(6) -0.0054(6)
C3 0.0327(9) 0.0299(9) 0.0310(8) -0.0116(6) 0.0117(6) -0.0081(7)
C4 0.0303(9) 0.0311(9) 0.0277(7) -0.0083(6) 0.0033(6) 0.0033(7)
C5 0.0321(9) 0.0209(7) 0.0230(7) -0.0018(5) 0.0062(6) 0.0032(6)
C6 0.0283(8) 0.0198(7) 0.0188(6) -0.0038(5) 0.0077(5) 0.0000(6)
C7 0.0259(8) 0.0178(7) 0.0217(7) 0.0021(5) 0.0089(5) 0.0026(5)
C8 0.0206(7) 0.0145(6) 0.0226(6) 0.0012(5) 0.0083(5) 0.0022(5)
C9 0.0207(7) 0.0167(7) 0.0201(7) 0.0008(5) 0.0052(5) -0.0013(5)
C10 0.0220(8) 0.0244(7) 0.0236(7) 0.0022(5) 0.0072(5) 0.0002(6)
C11 0.0234(8) 0.0259(8) 0.0297(7) 0.0087(6) 0.0106(6) 0.0023(6)
C12 0.0235(8) 0.0181(7) 0.0182(6) 0.0009(5) 0.0066(5) -0.0029(5)
C13 0.0221(8) 0.0260(8) 0.0197(6) 0.0007(5) 0.0015(5) -0.0054(6)
C14 0.0167(7) 0.0255(8) 0.0241(7) 0.0034(6) 0.0027(5) -0.0022(5)
C15 0.0208(7) 0.0161(7) 0.0201(6) 0.0036(5) 0.0067(5) -0.0017(5)
C16 0.0219(7) 0.0190(7) 0.0209(6) -0.0005(5) 0.0013(5) -0.0022(5)
C17 0.0186(7) 0.0195(7) 0.0229(6) 0.0021(5) 0.0031(5) -0.0001(5)

loop_
_atom_type_symbol
_atom_type_description
_atom_type_scat_dispersion_real
_atom_type_scat_dispersion_imag
_atom_type_scat_source
C C 0.0181 0.0091 'International Tables Vol C Tables 4.2.6.8 and 6.1.1.4'
H H 0.0000 0.0000 'International Tables Vol C Tables 4.2.6.8 and 6.1.1.4'
F F 0.0727 0.0534 'International Tables Vol C Tables 4.2.6.8 and 6.1.1.4'
N N 0.0311 0.0180 'International Tables Vol C Tables 4.2.6.8 and 6.1.1.4'
O O 0.0492 0.0322 'International Tables Vol C Tables 4.2.6.8 and 6.1.1.4'
S S 0.3331 0.5567 'International Tables Vol C Tables 4.2.6.8 and 6.1.1.4'

loop_
_geom_angle_atom_site_label_1
_geom_angle_atom_site_label_2
_geom_angle_atom_site_label_3
_geom_angle
C15 S1 C8 99.62(6)
O1 N1 C12 117.94(13)
O2 N1 O1 123.84(13)
O2 N1 C12 118.22(12)
C2 C1 H1 119.9
C2 C1 C6 120.21(15)
C6 C1 H1 119.9
C1 C2 H2 119.8
C3 C2 C1 120.41(15)
C3 C2 H2 119.8
C2 C3 H3 120.1
C2 C3 C4 119.76(15)
C4 C3 H3 120.1
C3 C4 H4 120.0
C5 C4 C3 119.95(15)
C5 C4 H4 120.0
C4 C5 H5 119.7
C4 C5 C6 120.69(15)
C6 C5 H5 119.7
C1 C6 C5 118.86(15)
C1 C6 C7 123.72(14)
C5 C6 C7 117.41(13)
C6 C7 H7 116.4
C8 C7 C6 127.16(13)
C8 C7 H7 116.4
C7 C8 S1 118.96(11)
C7 C8 C9 126.02(13)
C9 C8 S1 114.92(10)
C8 C9 C11 116.90(12)
C10 C9 C8 123.48(13)
C10 C9 C11 119.48(13)
C9 C10 H10A 120.0
C9 C10 H10B 120.0
H10A C10 H10B 120.0
F1 C11 C9 112.12(13)
F2 C11 F1 106.41(13)
F2 C11 F3 107.20(13)
F2 C11 C9 112.46(12)
F3 C11 F1 106.15(12)
F3 C11 C9 112.08(12)
C13 C12 N1 119.99(13)
C13 C12 C17 122.43(14)
C17 C12 N1 117.58(13)
C12 C13 H13 120.9
C12 C13 C14 118.26(13)
C14 C13 H13 120.9
C13 C14 H14 119.8
C13 C14 C15 120.35(14)
C15 C14 H14 119.8
C14 C15 S1 119.37(11)
C16 C15 S1 120.57(11)
C16 C15 C14 119.97(13)
C15 C16 H16 120.1
C17 C16 C15 119.87(13)
C17 C16 H16 120.1
C12 C17 H17 120.5
C16 C17 C12 119.05(14)
C16 C17 H17 120.5

loop_
_geom_bond_atom_site_label_1
_geom_bond_atom_site_label_2
_geom_bond_distance
S1 C8 1.7827(15)
S1 C15 1.7768(14)
F1 C11 1.3460(19)
F2 C11 1.3353(18)
F3 C11 1.3427(17)
O1 N1 1.2287(17)
O2 N1 1.2274(17)
N1 C12 1.4639(19)
C1 H1 0.9300
C1 C2 1.390(2)
C1 C6 1.396(2)
C2 H2 0.9300
C2 C3 1.389(3)
C3 H3 0.9300
C3 C4 1.389(2)
C4 H4 0.9300
C4 C5 1.388(2)
C5 H5 0.9300
C5 C6 1.399(2)
C6 C7 1.472(2)
C7 H7 0.9300
C7 C8 1.344(2)
C8 C9 1.4875(18)
C9 C10 1.325(2)
C9 C11 1.506(2)
C10 H10A 0.9300
C10 H10B 0.9300
C12 C13 1.380(2)
C12 C17 1.3883(19)
C13 H13 0.9300
C13 C14 1.387(2)
C14 H14 0.9300
C14 C15 1.400(2)
C15 C16 1.395(2)
C16 H16 0.9300
C16 C17 1.379(2)
C17 H17 0.9300
